data_7245550
loop_
_publ_author_name
'Bera, Arpan'
'Gautam, Srishti'
'Sahoo, Somarupa'
'Pal, Apurba Kumar'
'Kondaiah, Paturu'
'Chakravarty, Akhil R.'

_publ_section_title
;
 Red light active Pt(iv)--BODIPY prodrug as a mitochondria and endoplasmic
 reticulum targeted chemo-PDT agent
;
_journal_name_full 'RSC Medicinal Chemistry'
_journal_paper_doi 10.1039/D2MD00225F
_journal_year 2022
_chemical_formula_sum 'C37 H33 B F2 N2 O4'
_chemical_formula_weight 618.46
_space_group_crystal_system triclinic
_space_group_IT_number 2
_space_group_name_Hall '-P 1'
_space_group_name_H-M_alt 'P -1'
_atom_sites_solution_hydrogens difmap
_audit_creation_method SHELXL-2014/7
_audit_update_record
;
2021-04-01 deposited with the CCDC.	2022-08-22 downloaded from the CCDC.
;
_cell_angle_alpha 96.528(5)
_cell_angle_beta 98.497(5)
_cell_angle_gamma 105.124(5)
_cell_formula_units_Z 2
_cell_length_a 8.0359(6)
_cell_length_b 10.4033(8)
_cell_length_c 19.0153(13)
_cell_measurement_reflns_used 2000
_cell_measurement_temperature 100
_cell_measurement_theta_max 30.9
_cell_measurement_theta_min 1.1
_cell_volume 1498.4(2)
_computing_cell_refinement 'Bruker Saint'
_computing_data_collection 'Bruker Apex 2'
_computing_data_reduction 'Bruker Saint'
_computing_molecular_graphics 'ORTEP 3 for windows'
_computing_publication_material WinGX
_computing_structure_refinement 'SHELXL-2014/7 (Sheldrick, 2014)'
_computing_structure_solution 'SIR 92'
_diffrn_ambient_temperature 100
_diffrn_measured_fraction_theta_full 1.000
_diffrn_measured_fraction_theta_max 0.982
_diffrn_measurement_device_type 'Bruker Apex 2'
_diffrn_measurement_method '\f and \w Scans'
_diffrn_radiation_type MoK\a
_diffrn_radiation_wavelength 0.71073
_diffrn_reflns_av_R_equivalents 0.1230
_diffrn_reflns_av_unetI/netI 0.1921
_diffrn_reflns_Laue_measured_fraction_full 1.000
_diffrn_reflns_Laue_measured_fraction_max 0.982
_diffrn_reflns_limit_h_max 11
_diffrn_reflns_limit_h_min -11
_diffrn_reflns_limit_k_max 14
_diffrn_reflns_limit_k_min -15
_diffrn_reflns_limit_l_max 27
_diffrn_reflns_limit_l_min -25
_diffrn_reflns_number 33885
_diffrn_reflns_point_group_measured_fraction_full 1.000
_diffrn_reflns_point_group_measured_fraction_max 0.982
_diffrn_reflns_theta_full 25.242
_diffrn_reflns_theta_max 30.901
_diffrn_reflns_theta_min 1.097
_diffrn_source 'Rotating Anode'
_exptl_absorpt_coefficient_mu 0.097
_exptl_absorpt_correction_type multi-scan
_exptl_absorpt_process_details SADABS
_exptl_crystal_colour Violet
_exptl_crystal_density_diffrn 1.371
_exptl_crystal_density_meas 1.37
_exptl_crystal_description Needle
_exptl_crystal_F_000 648
_exptl_crystal_size_max 0.18
_exptl_crystal_size_mid 0.12
_exptl_crystal_size_min 0.06
_exptl_transmission_factor_max 0.7461
_exptl_transmission_factor_min 0.5771
_refine_diff_density_max 0.308
_refine_diff_density_min -0.367
_refine_diff_density_rms 0.071
_refine_ls_extinction_method none
_refine_ls_goodness_of_fit_ref 0.930
_refine_ls_hydrogen_treatment refall
_refine_ls_matrix_type full
_refine_ls_number_parameters 547
_refine_ls_number_reflns 9304
_refine_ls_number_restraints 0
_refine_ls_restrained_S_all 0.930
_refine_ls_R_factor_all 0.2146
_refine_ls_R_factor_gt 0.0772
_refine_ls_shift/su_max 0.000
_refine_ls_shift/su_mean 0.000
_refine_ls_structure_factor_coef Fsqd
_refine_ls_weighting_details 'w=1/[\s^2^(Fo^2^)+(0.0967P)^2^] where P=(Fo^2^+2Fc^2^)/3'
_refine_ls_weighting_scheme calc
_refine_ls_wR_factor_gt 0.1545
_refine_ls_wR_factor_ref 0.2176
_reflns_Friedel_coverage 0.000
_reflns_number_gt 3782
_reflns_number_total 9304
_reflns_threshold_expression 'I > 2\s(I)'
_cod_data_source_file d2md00225f2.cif
_cod_data_source_block shelx
_cod_depositor_comments
;
The following automatic conversions were performed:

data item '_exptl_absorpt_correction_type' value 'Multi-scan' was
changed to 'multi-scan' in accordance with the
/home/data/users/saulius/crontab/automatic-downloads/rss-feeds/RSC/lib/dictionaries/cif_core.dic
dictionary named 'cif_core.dic' version 2.4.2 last updated on
2011-04-26.

Automatic conversion script
Id: cif_fix_values 7556 2019-12-06 15:28:31Z antanas 
;
_cod_database_code 7245550
_shelx_shelxl_version_number 2014/7
_shelx_space_group_comment
;
The symmetry employed for this shelxl refinement is uniquely defined
by the following loop, which should always be used as a source of
symmetry information in preference to the above space-group names.
They are only intended as comments.
;

loop_
_space_group_symop_operation_xyz
'x, y, z'
'-x, -y, -z'

loop_
_atom_site_label
_atom_site_type_symbol
_atom_site_fract_x
_atom_site_fract_y
_atom_site_fract_z
_atom_site_U_iso_or_equiv
_atom_site_adp_type
_atom_site_occupancy
_atom_site_site_symmetry_order
_atom_site_calc_flag
_atom_site_refinement_flags_posn
_atom_site_refinement_flags_adp
_atom_site_refinement_flags_occupancy
_atom_site_disorder_assembly
_atom_site_disorder_group
F1 F 0.1339(2) 0.59643(18) 0.21928(9) 0.0317(4) Uani 1 1 d . . . . .
F2 F 0.3647(2) 0.76303(16) 0.28383(9) 0.0322(5) Uani 1 1 d . . . . .
O1 O 0.8291(3) -0.0823(2) 0.23227(12) 0.0318(5) Uani 1 1 d . . . . .
O2 O 1.0854(3) 0.0779(2) 0.24887(12) 0.0325(5) Uani 1 1 d . . . . .
O3 O -0.3388(3) 0.9475(2) 0.51492(12) 0.0418(6) Uani 1 1 d . . . . .
O4 O 0.1405(3) 1.2759(2) -0.00113(12) 0.0357(6) Uani 1 1 d . . . . .
N1 N 0.3367(3) 0.5378(2) 0.30873(13) 0.0246(6) Uani 1 1 d . . . . .
N2 N 0.4215(3) 0.6024(2) 0.19507(13) 0.0246(6) Uani 1 1 d . . . . .
C1 C 0.9235(5) -0.1832(4) 0.2280(2) 0.0351(8) Uani 1 1 d . . . . .
H1A H 0.839(5) -0.265(4) 0.2314(18) 0.045(10) Uiso 1 1 d . . . . .
H1B H 1.027(5) -0.157(3) 0.2707(19) 0.044(10) Uiso 1 1 d . . . . .
H1C H 0.971(4) -0.184(3) 0.1849(19) 0.039(10) Uiso 1 1 d . . . . .
C2 C 0.9272(4) 0.0450(3) 0.24251(16) 0.0259(7) Uani 1 1 d . . . . .
C3 C 0.8216(4) 0.1435(3) 0.24611(16) 0.0248(7) Uani 1 1 d . . . . .
C4 C 0.6390(4) 0.1024(3) 0.23755(17) 0.0304(7) Uani 1 1 d . . . . .
H4 H 0.579(5) 0.013(4) 0.2328(19) 0.047(10) Uiso 1 1 d . . . . .
C5 C 0.5455(4) 0.1968(3) 0.23984(18) 0.0313(8) Uani 1 1 d . . . . .
H5 H 0.421(4) 0.167(3) 0.2389(14) 0.016(7) Uiso 1 1 d . . . . .
C6 C 0.6328(4) 0.3339(3) 0.24991(15) 0.0250(7) Uani 1 1 d . . . . .
C7 C 0.8153(4) 0.3746(3) 0.25913(16) 0.0270(7) Uani 1 1 d . . . . .
H7 H 0.884(4) 0.476(3) 0.2712(17) 0.035(9) Uiso 1 1 d . . . . .
C8 C 0.9083(4) 0.2799(3) 0.25708(17) 0.0271(7) Uani 1 1 d . . . . .
H8 H 1.034(5) 0.309(3) 0.2675(18) 0.042(10) Uiso 1 1 d . . . . .
C9 C 0.5301(4) 0.4342(3) 0.25113(16) 0.0245(7) Uani 1 1 d . . . . .
C10 C 0.4445(4) 0.4527(3) 0.30878(16) 0.0240(7) Uani 1 1 d . . . . .
C11 C 0.4488(4) 0.4004(3) 0.37523(16) 0.0275(7) Uani 1 1 d . . . . .
C12 C 0.5537(5) 0.3125(4) 0.4026(2) 0.0420(9) Uani 1 1 d . . . . .
H12A H 0.554(4) 0.318(3) 0.4579(19) 0.040(9) Uiso 1 1 d . . . . .
H12B H 0.514(5) 0.208(4) 0.372(2) 0.067(12) Uiso 1 1 d . . . . .
H12C H 0.697(6) 0.352(4) 0.401(2) 0.078(13) Uiso 1 1 d . . . . .
C13 C 0.3414(4) 0.4533(3) 0.41246(18) 0.0313(8) Uani 1 1 d . . . . .
H13 H 0.320(4) 0.438(3) 0.4628(18) 0.040(9) Uiso 1 1 d . . . . .
C14 C 0.2707(4) 0.5376(3) 0.37103(16) 0.0273(7) Uani 1 1 d . . . . .
C15 C 0.1502(4) 0.6124(3) 0.38662(17) 0.0285(7) Uani 1 1 d . . . . .
H15 H 0.102(4) 0.655(3) 0.3484(16) 0.026(8) Uiso 1 1 d . . . . .
C16 C 0.0959(5) 0.6249(3) 0.44948(19) 0.0333(8) Uani 1 1 d . . . . .
H16 H 0.155(5) 0.595(4) 0.490(2) 0.052(11) Uiso 1 1 d . . . . .
C17 C -0.0216(4) 0.7034(3) 0.46750(17) 0.0316(8) Uani 1 1 d . . . . .
C18 C 0.0022(5) 0.7728(4) 0.53717(19) 0.0369(8) Uani 1 1 d . . . . .
H18 H 0.099(5) 0.774(3) 0.5745(19) 0.043(10) Uiso 1 1 d . . . . .
C19 C -0.0992(5) 0.8557(4) 0.5549(2) 0.0348(8) Uani 1 1 d . . . . .
H19 H -0.077(5) 0.906(4) 0.600(2) 0.055(12) Uiso 1 1 d . . . . .
C20 C -0.2303(4) 0.8689(3) 0.50307(18) 0.0321(8) Uani 1 1 d . . . . .
C21 C -0.2618(5) 0.7982(4) 0.4341(2) 0.0368(8) Uani 1 1 d . . . . .
H21 H -0.348(5) 0.810(4) 0.400(2) 0.048(11) Uiso 1 1 d . . . . .
C22 C -0.1573(4) 0.7165(4) 0.4163(2) 0.0352(8) Uani 1 1 d . . . . .
H22 H -0.179(4) 0.665(3) 0.3673(19) 0.042(10) Uiso 1 1 d . . . . .
C23 C -0.3022(6) 1.0312(4) 0.5843(2) 0.0445(9) Uani 1 1 d . . . . .
H23A H -0.321(5) 0.974(4) 0.620(2) 0.048(11) Uiso 1 1 d . . . . .
H23B H -0.169(5) 1.089(4) 0.5941(18) 0.049(10) Uiso 1 1 d . . . . .
H23C H -0.403(7) 1.079(5) 0.581(3) 0.099(16) Uiso 1 1 d . . . . .
C24 C 0.4307(4) 0.6593(3) 0.13455(16) 0.0245(7) Uani 1 1 d . . . . .
C25 C 0.5336(4) 0.6020(3) 0.09363(17) 0.0276(7) Uani 1 1 d . . . . .
H25 H 0.564(4) 0.628(3) 0.0504(18) 0.040(9) Uiso 1 1 d . . . . .
C26 C 0.5885(4) 0.5081(3) 0.12947(16) 0.0249(7) Uani 1 1 d . . . . .
C27 C 0.7053(5) 0.4301(4) 0.1035(2) 0.0330(8) Uani 1 1 d . . . . .
H27A H 0.708(4) 0.435(3) 0.052(2) 0.044(10) Uiso 1 1 d . . . . .
H27B H 0.662(5) 0.334(4) 0.110(2) 0.057(11) Uiso 1 1 d . . . . .
H27C H 0.836(6) 0.468(4) 0.132(2) 0.068(13) Uiso 1 1 d . . . . .
C28 C 0.5182(4) 0.5085(3) 0.19416(16) 0.0228(6) Uani 1 1 d . . . . .
C29 C 0.3478(4) 0.7636(3) 0.12040(17) 0.0275(7) Uani 1 1 d . . . . .
H29 H 0.292(3) 0.796(2) 0.1606(14) 0.011(7) Uiso 1 1 d . . . . .
C30 C 0.3483(4) 0.8181(3) 0.06017(18) 0.0274(7) Uani 1 1 d . . . . .
H30 H 0.395(4) 0.780(3) 0.0221(17) 0.034(9) Uiso 1 1 d . . . . .
C31 C 0.2832(4) 0.9325(3) 0.04550(16) 0.0268(7) Uani 1 1 d . . . . .
C32 C 0.2292(4) 1.0089(3) 0.09714(18) 0.0282(7) Uani 1 1 d . . . . .
H32 H 0.222(4) 0.992(3) 0.1422(17) 0.029(8) Uiso 1 1 d . . . . .
C33 C 0.1805(4) 1.1237(3) 0.08440(18) 0.0299(7) Uani 1 1 d . . . . .
H33 H 0.144(4) 1.176(3) 0.1231(16) 0.027(8) Uiso 1 1 d . . . . .
C34 C 0.1833(4) 1.1630(3) 0.01700(17) 0.0291(7) Uani 1 1 d . . . . .
C35 C 0.2326(4) 1.0869(3) -0.03648(18) 0.0313(8) Uani 1 1 d . . . . .
H35 H 0.235(5) 1.114(4) -0.084(2) 0.058(11) Uiso 1 1 d . . . . .
C36 C 0.2832(4) 0.9740(3) -0.02256(17) 0.0289(7) Uani 1 1 d . . . . .
H36 H 0.324(4) 0.916(3) -0.0630(17) 0.034(9) Uiso 1 1 d . . . . .
C37 C 0.0890(5) 1.3549(4) 0.0532(2) 0.0380(9) Uani 1 1 d . . . . .
H37A H -0.028(5) 1.300(3) 0.0670(18) 0.043(10) Uiso 1 1 d . . . . .
H37B H 0.067(4) 1.438(4) 0.0328(18) 0.046(10) Uiso 1 1 d . . . . .
H37C H 0.181(5) 1.391(3) 0.099(2) 0.045(10) Uiso 1 1 d . . . . .
B1 B 0.3098(5) 0.6284(3) 0.25185(19) 0.0259(8) Uani 1 1 d . . . . .

loop_
_atom_site_aniso_label
_atom_site_aniso_U_11
_atom_site_aniso_U_22
_atom_site_aniso_U_33
_atom_site_aniso_U_23
_atom_site_aniso_U_13
_atom_site_aniso_U_12
F1 0.0255(10) 0.0454(11) 0.0300(10) 0.0158(9) 0.0104(8) 0.0128(8)
F2 0.0432(11) 0.0266(10) 0.0317(10) 0.0087(8) 0.0152(9) 0.0121(8)
O1 0.0318(12) 0.0254(11) 0.0404(14) 0.0086(10) 0.0074(11) 0.0103(10)
O2 0.0306(13) 0.0355(13) 0.0353(13) 0.0097(10) 0.0099(11) 0.0122(10)
O3 0.0433(15) 0.0490(15) 0.0386(15) 0.0012(12) 0.0081(12) 0.0245(12)
O4 0.0382(13) 0.0338(12) 0.0438(14) 0.0185(11) 0.0150(12) 0.0160(11)
N1 0.0263(14) 0.0303(14) 0.0222(13) 0.0087(11) 0.0113(11) 0.0111(11)
N2 0.0265(14) 0.0270(13) 0.0250(14) 0.0103(11) 0.0099(12) 0.0101(11)
C1 0.040(2) 0.0285(19) 0.042(2) 0.0090(17) 0.007(2) 0.0168(17)
C2 0.0299(18) 0.0304(17) 0.0199(16) 0.0074(13) 0.0073(14) 0.0097(14)
C3 0.0255(16) 0.0283(16) 0.0234(16) 0.0083(13) 0.0083(14) 0.0087(13)
C4 0.0333(19) 0.0276(18) 0.0316(19) 0.0066(15) 0.0098(16) 0.0080(15)
C5 0.0267(18) 0.0316(18) 0.037(2) 0.0081(15) 0.0080(16) 0.0085(15)
C6 0.0314(18) 0.0276(16) 0.0200(16) 0.0085(13) 0.0089(14) 0.0109(14)
C7 0.0268(17) 0.0287(17) 0.0265(17) 0.0080(14) 0.0100(15) 0.0053(14)
C8 0.0253(17) 0.0307(17) 0.0291(18) 0.0100(14) 0.0089(15) 0.0101(14)
C9 0.0240(16) 0.0269(16) 0.0233(16) 0.0074(13) 0.0038(14) 0.0076(13)
C10 0.0247(16) 0.0264(16) 0.0220(16) 0.0062(13) 0.0057(13) 0.0076(13)
C11 0.0296(17) 0.0312(17) 0.0267(17) 0.0111(14) 0.0098(14) 0.0121(14)
C12 0.052(3) 0.049(2) 0.036(2) 0.0174(19) 0.015(2) 0.024(2)
C13 0.0356(19) 0.0370(19) 0.0280(18) 0.0138(15) 0.0151(16) 0.0136(15)
C14 0.0299(17) 0.0277(16) 0.0261(17) 0.0077(13) 0.0095(14) 0.0070(14)
C15 0.0311(18) 0.0309(17) 0.0281(18) 0.0094(15) 0.0114(15) 0.0112(15)
C16 0.037(2) 0.0395(19) 0.0296(19) 0.0109(16) 0.0139(16) 0.0157(16)
C17 0.0343(19) 0.0387(19) 0.0285(18) 0.0141(15) 0.0168(16) 0.0122(15)
C18 0.044(2) 0.050(2) 0.0268(19) 0.0129(17) 0.0146(18) 0.0233(18)
C19 0.040(2) 0.043(2) 0.028(2) 0.0079(17) 0.0113(17) 0.0184(17)
C20 0.0336(19) 0.0342(18) 0.0327(19) 0.0075(15) 0.0143(16) 0.0116(15)
C21 0.033(2) 0.046(2) 0.033(2) 0.0046(17) 0.0090(18) 0.0145(17)
C22 0.034(2) 0.043(2) 0.030(2) 0.0066(17) 0.0144(17) 0.0079(16)
C23 0.046(3) 0.049(2) 0.042(2) 0.000(2) 0.012(2) 0.021(2)
C24 0.0260(16) 0.0248(15) 0.0235(16) 0.0059(13) 0.0066(14) 0.0064(13)
C25 0.0307(17) 0.0326(17) 0.0248(17) 0.0089(14) 0.0107(15) 0.0129(14)
C26 0.0242(16) 0.0261(16) 0.0247(16) 0.0045(13) 0.0069(14) 0.0059(13)
C27 0.042(2) 0.039(2) 0.0271(19) 0.0077(16) 0.0154(18) 0.0204(17)
C28 0.0217(15) 0.0229(15) 0.0242(16) 0.0047(13) 0.0067(13) 0.0054(13)
C29 0.0289(17) 0.0284(17) 0.0277(17) 0.0058(14) 0.0109(15) 0.0089(14)
C30 0.0275(17) 0.0270(16) 0.0282(18) 0.0048(14) 0.0078(15) 0.0067(14)
C31 0.0244(16) 0.0291(17) 0.0274(17) 0.0077(14) 0.0057(14) 0.0063(14)
C32 0.0303(18) 0.0339(18) 0.0249(18) 0.0115(15) 0.0101(15) 0.0111(14)
C33 0.0305(18) 0.0330(18) 0.0317(19) 0.0109(15) 0.0110(16) 0.0131(15)
C34 0.0253(17) 0.0290(17) 0.0359(19) 0.0118(15) 0.0093(15) 0.0080(14)
C35 0.0302(18) 0.0347(18) 0.0319(19) 0.0128(16) 0.0099(16) 0.0088(15)
C36 0.0284(17) 0.0338(18) 0.0269(18) 0.0091(15) 0.0080(15) 0.0098(15)
C37 0.043(2) 0.0320(19) 0.045(2) 0.0105(18) 0.014(2) 0.0164(18)
B1 0.0282(19) 0.0272(19) 0.027(2) 0.0089(16) 0.0129(16) 0.0100(15)

loop_
_atom_type_symbol
_atom_type_description
_atom_type_scat_dispersion_real
_atom_type_scat_dispersion_imag
_atom_type_scat_source
C C 0.0033 0.0016 'International Tables Vol C Tables 4.2.6.8 and 6.1.1.4'
H H 0.0000 0.0000 'International Tables Vol C Tables 4.2.6.8 and 6.1.1.4'
N N 0.0061 0.0033 'International Tables Vol C Tables 4.2.6.8 and 6.1.1.4'
O O 0.0106 0.0060 'International Tables Vol C Tables 4.2.6.8 and 6.1.1.4'
F F 0.0171 0.0103 'International Tables Vol C Tables 4.2.6.8 and 6.1.1.4'
B B 0.0013 0.0007 'International Tables Vol C Tables 4.2.6.8 and 6.1.1.4'

loop_
_geom_angle_atom_site_label_1
_geom_angle_atom_site_label_2
_geom_angle_atom_site_label_3
_geom_angle
_geom_angle_site_symmetry_1
_geom_angle_site_symmetry_3
_geom_angle_publ_flag
C2 O1 C1 115.6(3) . . ?
C20 O3 C23 117.3(3) . . ?
C34 O4 C37 116.7(2) . . ?
C14 N1 C10 108.8(2) . . ?
C14 N1 B1 125.1(2) . . ?
C10 N1 B1 125.9(2) . . ?
C24 N2 C28 108.3(2) . . ?
C24 N2 B1 125.5(2) . . ?
C28 N2 B1 126.0(2) . . ?
O1 C1 H1A 104(2) . . ?
O1 C1 H1B 108.3(19) . . ?
H1A C1 H1B 112(3) . . ?
O1 C1 H1C 110(2) . . ?
H1A C1 H1C 115(3) . . ?
H1B C1 H1C 107(3) . . ?
O2 C2 O1 123.7(3) . . ?
O2 C2 C3 123.5(3) . . ?
O1 C2 C3 112.8(3) . . ?
C8 C3 C4 119.3(3) . . ?
C8 C3 C2 118.6(3) . . ?
C4 C3 C2 122.1(3) . . ?
C5 C4 C3 120.4(3) . . ?
C5 C4 H4 119(2) . . ?
C3 C4 H4 121(2) . . ?
C4 C5 C6 120.2(3) . . ?
C4 C5 H5 119.1(16) . . ?
C6 C5 H5 120.5(16) . . ?
C5 C6 C7 119.1(3) . . ?
C5 C6 C9 119.6(3) . . ?
C7 C6 C9 121.3(3) . . ?
C8 C7 C6 120.5(3) . . ?
C8 C7 H7 118.5(17) . . ?
C6 C7 H7 120.8(17) . . ?
C7 C8 C3 120.5(3) . . ?
C7 C8 H8 120(2) . . ?
C3 C8 H8 119(2) . . ?
C10 C9 C28 120.4(3) . . ?
C10 C9 C6 119.6(2) . . ?
C28 C9 C6 120.0(2) . . ?
N1 C10 C9 120.9(2) . . ?
N1 C10 C11 107.8(2) . . ?
C9 C10 C11 131.3(3) . . ?
C13 C11 C10 106.6(3) . . ?
C13 C11 C12 125.0(3) . . ?
C10 C11 C12 128.4(3) . . ?
C11 C12 H12A 107.3(18) . . ?
C11 C12 H12B 114(2) . . ?
H12A C12 H12B 115(3) . . ?
C11 C12 H12C 113(2) . . ?
H12A C12 H12C 103(3) . . ?
H12B C12 H12C 105(3) . . ?
C11 C13 C14 109.0(3) . . ?
C11 C13 H13 125.9(18) . . ?
C14 C13 H13 125.1(18) . . ?
N1 C14 C13 107.9(3) . . ?
N1 C14 C15 122.7(3) . . ?
C13 C14 C15 129.5(3) . . ?
C16 C15 C14 124.3(3) . . ?
C16 C15 H15 117.7(17) . . ?
C14 C15 H15 117.9(17) . . ?
C15 C16 C17 125.5(3) . . ?
C15 C16 H16 119(2) . . ?
C17 C16 H16 115(2) . . ?
C18 C17 C22 117.6(3) . . ?
C18 C17 C16 120.3(3) . . ?
C22 C17 C16 122.1(3) . . ?
C19 C18 C17 121.9(4) . . ?
C19 C18 H18 116(2) . . ?
C17 C18 H18 122(2) . . ?
C20 C19 C18 119.5(4) . . ?
C20 C19 H19 119(2) . . ?
C18 C19 H19 121(2) . . ?
O3 C20 C19 124.3(3) . . ?
O3 C20 C21 115.4(3) . . ?
C19 C20 C21 120.3(3) . . ?
C20 C21 C22 119.9(4) . . ?
C20 C21 H21 119(2) . . ?
C22 C21 H21 121(2) . . ?
C21 C22 C17 120.8(3) . . ?
C21 C22 H22 121(2) . . ?
C17 C22 H22 118(2) . . ?
O3 C23 H23A 108(2) . . ?
O3 C23 H23B 108.0(19) . . ?
H23A C23 H23B 110(3) . . ?
O3 C23 H23C 103(3) . . ?
H23A C23 H23C 107(3) . . ?
H23B C23 H23C 120(3) . . ?
N2 C24 C25 108.7(3) . . ?
N2 C24 C29 121.9(3) . . ?
C25 C24 C29 129.4(3) . . ?
C26 C25 C24 108.7(3) . . ?
C26 C25 H25 127(2) . . ?
C24 C25 H25 124(2) . . ?
C25 C26 C28 106.3(3) . . ?
C25 C26 C27 123.9(3) . . ?
C28 C26 C27 129.7(3) . . ?
C26 C27 H27A 110.0(19) . . ?
C26 C27 H27B 110(2) . . ?
H27A C27 H27B 109(3) . . ?
C26 C27 H27C 112(2) . . ?
H27A C27 H27C 107(3) . . ?
H27B C27 H27C 108(3) . . ?
N2 C28 C9 120.1(2) . . ?
N2 C28 C26 107.9(2) . . ?
C9 C28 C26 132.0(3) . . ?
C30 C29 C24 123.5(3) . . ?
C30 C29 H29 121.5(14) . . ?
C24 C29 H29 115.0(14) . . ?
C29 C30 C31 126.3(3) . . ?
C29 C30 H30 118.3(19) . . ?
C31 C30 H30 115.4(19) . . ?
C32 C31 C36 117.3(3) . . ?
C32 C31 C30 122.8(3) . . ?
C36 C31 C30 119.8(3) . . ?
C31 C32 C33 122.4(3) . . ?
C31 C32 H32 125.8(19) . . ?
C33 C32 H32 111.8(19) . . ?
C32 C33 C34 119.0(3) . . ?
C32 C33 H33 119.7(17) . . ?
C34 C33 H33 121.2(17) . . ?
O4 C34 C35 116.1(3) . . ?
O4 C34 C33 123.9(3) . . ?
C35 C34 C33 120.0(3) . . ?
C36 C35 C34 120.2(3) . . ?
C36 C35 H35 119(2) . . ?
C34 C35 H35 121(2) . . ?
C35 C36 C31 121.1(3) . . ?
C35 C36 H36 120.9(16) . . ?
C31 C36 H36 118.1(16) . . ?
O4 C37 H37A 110.9(18) . . ?
O4 C37 H37B 107.9(19) . . ?
H37A C37 H37B 108(3) . . ?
O4 C37 H37C 115(2) . . ?
H37A C37 H37C 108(3) . . ?
H37B C37 H37C 106(3) . . ?
F2 B1 F1 108.7(3) . . ?
F2 B1 N1 110.1(3) . . ?
F1 B1 N1 111.1(2) . . ?
F2 B1 N2 110.6(2) . . ?
F1 B1 N2 110.0(3) . . ?
N1 B1 N2 106.4(2) . . ?

loop_
_geom_bond_atom_site_label_1
_geom_bond_atom_site_label_2
_geom_bond_distance
_geom_bond_site_symmetry_2
_geom_bond_publ_flag
F1 B1 1.393(4) . ?
F2 B1 1.390(4) . ?
O1 C2 1.328(4) . ?
O1 C1 1.449(4) . ?
O2 C2 1.211(3) . ?
O3 C20 1.367(4) . ?
O3 C23 1.440(4) . ?
O4 C34 1.373(3) . ?
O4 C37 1.423(4) . ?
N1 C14 1.368(4) . ?
N1 C10 1.390(4) . ?
N1 B1 1.541(4) . ?
N2 C24 1.355(3) . ?
N2 C28 1.398(4) . ?
N2 B1 1.547(4) . ?
C1 H1A 0.95(4) . ?
C1 H1B 1.03(4) . ?
C1 H1C 0.95(3) . ?
C2 C3 1.493(4) . ?
C3 C8 1.384(4) . ?
C3 C4 1.396(4) . ?
C4 C5 1.385(4) . ?
C4 H4 0.92(4) . ?
C5 C6 1.393(4) . ?
C5 H5 0.96(3) . ?
C6 C7 1.394(4) . ?
C6 C9 1.490(4) . ?
C7 C8 1.383(4) . ?
C7 H7 1.03(3) . ?
C8 H8 0.96(3) . ?
C9 C10 1.399(4) . ?
C9 C28 1.406(4) . ?
C10 C11 1.431(4) . ?
C11 C13 1.375(4) . ?
C11 C12 1.483(5) . ?
C12 H12A 1.04(3) . ?
C12 H12B 1.12(4) . ?
C12 H12C 1.13(4) . ?
C13 C14 1.413(4) . ?
C13 H13 1.02(3) . ?
C14 C15 1.434(4) . ?
C15 C16 1.336(4) . ?
C15 H15 0.98(3) . ?
C16 C17 1.453(4) . ?
C16 H16 0.97(4) . ?
C17 C18 1.396(5) . ?
C17 C22 1.397(5) . ?
C18 C19 1.379(5) . ?
C18 H18 0.97(4) . ?
C19 C20 1.378(5) . ?
C19 H19 0.93(4) . ?
C20 C21 1.382(5) . ?
C21 C22 1.390(5) . ?
C21 H21 0.92(4) . ?
C22 H22 0.99(4) . ?
C23 H23A 0.95(4) . ?
C23 H23B 1.06(4) . ?
C23 H23C 1.05(5) . ?
C24 C25 1.409(4) . ?
C24 C29 1.444(4) . ?
C25 C26 1.379(4) . ?
C25 H25 0.94(3) . ?
C26 C28 1.427(4) . ?
C26 C27 1.493(4) . ?
C27 H27A 0.99(4) . ?
C27 H27B 1.00(4) . ?
C27 H27C 1.06(4) . ?
C29 C30 1.335(4) . ?
C29 H29 1.01(3) . ?
C30 C31 1.458(4) . ?
C30 H30 0.96(3) . ?
C31 C32 1.383(4) . ?
C31 C36 1.410(4) . ?
C32 C33 1.387(4) . ?
C32 H32 0.90(3) . ?
C33 C34 1.390(4) . ?
C33 H33 0.99(3) . ?
C34 C35 1.385(4) . ?
C35 C36 1.380(4) . ?
C35 H35 0.98(4) . ?
C36 H36 1.07(3) . ?
C37 H37A 1.05(3) . ?
C37 H37B 1.03(3) . ?
C37 H37C 1.02(4) . ?

loop_
_geom_torsion_atom_site_label_1
_geom_torsion_atom_site_label_2
_geom_torsion_atom_site_label_3
_geom_torsion_atom_site_label_4
_geom_torsion
_geom_torsion_site_symmetry_1
_geom_torsion_site_symmetry_2
_geom_torsion_site_symmetry_3
_geom_torsion_site_symmetry_4
_geom_torsion_publ_flag
C1 O1 C2 O2 -0.8(4) . . . . ?
C1 O1 C2 C3 179.8(3) . . . . ?
O2 C2 C3 C8 0.2(4) . . . . ?
O1 C2 C3 C8 179.6(3) . . . . ?
O2 C2 C3 C4 179.1(3) . . . . ?
O1 C2 C3 C4 -1.5(4) . . . . ?
C8 C3 C4 C5 0.1(5) . . . . ?
C2 C3 C4 C5 -178.7(3) . . . . ?
C3 C4 C5 C6 0.7(5) . . . . ?
C4 C5 C6 C7 -1.3(5) . . . . ?
C4 C5 C6 C9 179.1(3) . . . . ?
C5 C6 C7 C8 1.1(4) . . . . ?
C9 C6 C7 C8 -179.3(3) . . . . ?
C6 C7 C8 C3 -0.2(4) . . . . ?
C4 C3 C8 C7 -0.4(5) . . . . ?
C2 C3 C8 C7 178.5(3) . . . . ?
C5 C6 C9 C10 69.0(4) . . . . ?
C7 C6 C9 C10 -110.6(3) . . . . ?
C5 C6 C9 C28 -110.3(3) . . . . ?
C7 C6 C9 C28 70.1(4) . . . . ?
C14 N1 C10 C9 -179.8(3) . . . . ?
B1 N1 C10 C9 -5.4(5) . . . . ?
C14 N1 C10 C11 -1.6(3) . . . . ?
B1 N1 C10 C11 172.8(3) . . . . ?
C28 C9 C10 N1 4.4(4) . . . . ?
C6 C9 C10 N1 -174.9(3) . . . . ?
C28 C9 C10 C11 -173.4(3) . . . . ?
C6 C9 C10 C11 7.3(5) . . . . ?
N1 C10 C11 C13 1.1(4) . . . . ?
C9 C10 C11 C13 179.1(3) . . . . ?
N1 C10 C11 C12 -175.8(3) . . . . ?
C9 C10 C11 C12 2.2(6) . . . . ?
C10 C11 C13 C14 -0.2(4) . . . . ?
C12 C11 C13 C14 176.8(3) . . . . ?
C10 N1 C14 C13 1.4(3) . . . . ?
B1 N1 C14 C13 -173.0(3) . . . . ?
C10 N1 C14 C15 -178.1(3) . . . . ?
B1 N1 C14 C15 7.4(5) . . . . ?
C11 C13 C14 N1 -0.8(4) . . . . ?
C11 C13 C14 C15 178.8(3) . . . . ?
N1 C14 C15 C16 -173.4(3) . . . . ?
C13 C14 C15 C16 7.1(6) . . . . ?
C14 C15 C16 C17 177.9(3) . . . . ?
C15 C16 C17 C18 -143.8(4) . . . . ?
C15 C16 C17 C22 34.1(5) . . . . ?
C22 C17 C18 C19 -2.5(5) . . . . ?
C16 C17 C18 C19 175.5(3) . . . . ?
C17 C18 C19 C20 1.4(5) . . . . ?
C23 O3 C20 C19 6.0(5) . . . . ?
C23 O3 C20 C21 -175.2(3) . . . . ?
C18 C19 C20 O3 179.6(3) . . . . ?
C18 C19 C20 C21 0.9(5) . . . . ?
O3 C20 C21 C22 179.2(3) . . . . ?
C19 C20 C21 C22 -2.0(5) . . . . ?
C20 C21 C22 C17 0.8(5) . . . . ?
C18 C17 C22 C21 1.4(5) . . . . ?
C16 C17 C22 C21 -176.5(3) . . . . ?
C28 N2 C24 C25 0.2(3) . . . . ?
B1 N2 C24 C25 -175.0(3) . . . . ?
C28 N2 C24 C29 -178.3(3) . . . . ?
B1 N2 C24 C29 6.5(5) . . . . ?
N2 C24 C25 C26 0.1(4) . . . . ?
C29 C24 C25 C26 178.4(3) . . . . ?
C24 C25 C26 C28 -0.3(4) . . . . ?
C24 C25 C26 C27 -177.9(3) . . . . ?
C24 N2 C28 C9 -179.9(3) . . . . ?
B1 N2 C28 C9 -4.7(4) . . . . ?
C24 N2 C28 C26 -0.4(3) . . . . ?
B1 N2 C28 C26 174.8(3) . . . . ?
C10 C9 C28 N2 0.5(4) . . . . ?
C6 C9 C28 N2 179.8(3) . . . . ?
C10 C9 C28 C26 -178.9(3) . . . . ?
C6 C9 C28 C26 0.5(5) . . . . ?
C25 C26 C28 N2 0.4(3) . . . . ?
C27 C26 C28 N2 177.8(3) . . . . ?
C25 C26 C28 C9 179.8(3) . . . . ?
C27 C26 C28 C9 -2.8(6) . . . . ?
N2 C24 C29 C30 -177.3(3) . . . . ?
C25 C24 C29 C30 4.6(5) . . . . ?
C24 C29 C30 C31 -173.3(3) . . . . ?
C29 C30 C31 C32 7.5(5) . . . . ?
C29 C30 C31 C36 -176.3(3) . . . . ?
C36 C31 C32 C33 -1.5(5) . . . . ?
C30 C31 C32 C33 174.8(3) . . . . ?
C31 C32 C33 C34 0.9(5) . . . . ?
C37 O4 C34 C35 179.8(3) . . . . ?
C37 O4 C34 C33 -0.6(4) . . . . ?
C32 C33 C34 O4 -178.9(3) . . . . ?
C32 C33 C34 C35 0.7(5) . . . . ?
O4 C34 C35 C36 178.0(3) . . . . ?
C33 C34 C35 C36 -1.6(5) . . . . ?
C34 C35 C36 C31 1.0(5) . . . . ?
C32 C31 C36 C35 0.5(5) . . . . ?
C30 C31 C36 C35 -175.9(3) . . . . ?
C14 N1 B1 F2 55.1(4) . . . . ?
C10 N1 B1 F2 -118.4(3) . . . . ?
C14 N1 B1 F1 -65.3(4) . . . . ?
C10 N1 B1 F1 121.1(3) . . . . ?
C14 N1 B1 N2 175.0(3) . . . . ?
C10 N1 B1 N2 1.5(4) . . . . ?
C24 N2 B1 F2 -62.5(4) . . . . ?
C28 N2 B1 F2 123.1(3) . . . . ?
C24 N2 B1 F1 57.6(4) . . . . ?
C28 N2 B1 F1 -116.8(3) . . . . ?
C24 N2 B1 N1 177.9(3) . . . . ?
C28 N2 B1 N1 3.6(4) . . . . ?
